data_7007497
loop_
_publ_author_name
'Mondry, Anna'
'Janicki, Rafa\/l'

_publ_section_title
;
 From structural properties of the EuIII complex with
 ethylenediaminetetra(methylenephosphonic acid) (H8EDTMP) towards
 biomedical applications.
;
_journal_issue 39
_journal_name_full 'Dalton transactions (Cambridge, England : 2003)'
_journal_page_first 4702
_journal_page_last 4710
_journal_paper_doi 10.1039/b606420e
_journal_year 2006
_chemical_formula_sum 'C11 H24 Eu N5 O11'
_chemical_formula_weight 554.31
_chemical_name_systematic
;
?
;
_space_group_IT_number 14
_symmetry_cell_setting monoclinic
_symmetry_space_group_name_Hall '-P 2ybc'
_symmetry_space_group_name_H-M 'P 1 21/c 1'
_atom_sites_solution_hydrogens geom
_atom_sites_solution_primary vecmap
_atom_sites_solution_secondary difmap
_audit_creation_method SHELXL-97
_cell_angle_alpha 90.00
_cell_angle_beta 90.07(4)
_cell_angle_gamma 90.00
_cell_formula_units_Z 4
_cell_length_a 11.269(5)
_cell_length_b 8.646(4)
_cell_length_c 18.718(9)
_cell_measurement_reflns_used 13521
_cell_measurement_temperature 100(2)
_cell_measurement_theta_max 28.5
_cell_measurement_theta_min 3.0
_cell_volume 1823.7(15)
_computing_cell_refinement 'Kuma KM4 software (1999)'
_computing_data_collection 'Kuma KM4 software (1999)'
_computing_data_reduction 'Kuma KM4 software (2000)'
_computing_structure_refinement 'SHELXL-97 (Sheldrick, 1997)'
_computing_structure_solution 'SHELXS-97 (Sheldrick, 1990)'
_diffrn_ambient_temperature 100(2)
_diffrn_measured_fraction_theta_full 0.924
_diffrn_measured_fraction_theta_max 0.924
_diffrn_measurement_device_type 'Kuma KM4 with a CCD counter'
_diffrn_measurement_method '\w scan'
_diffrn_radiation_monochromator graphite
_diffrn_radiation_source 'fine-focus sealed tube'
_diffrn_radiation_type MoK\a
_diffrn_radiation_wavelength 0.71073
_diffrn_reflns_av_R_equivalents 0.0369
_diffrn_reflns_av_sigmaI/netI 0.0249
_diffrn_reflns_limit_h_max 14
_diffrn_reflns_limit_h_min -14
_diffrn_reflns_limit_k_max 10
_diffrn_reflns_limit_k_min -11
_diffrn_reflns_limit_l_max 24
_diffrn_reflns_limit_l_min -23
_diffrn_reflns_number 11182
_diffrn_reflns_theta_full 28.40
_diffrn_reflns_theta_max 28.40
_diffrn_reflns_theta_min 3.16
_exptl_absorpt_coefficient_mu 3.509
_exptl_absorpt_correction_T_max 0.713
_exptl_absorpt_correction_T_min 0.325
_exptl_absorpt_correction_type 'analytical, from the crystal shape'
_exptl_crystal_colour colourless
_exptl_crystal_density_diffrn 2.019
_exptl_crystal_density_method 'not measured'
_exptl_crystal_description irregular
_exptl_crystal_F_000 1104
_exptl_crystal_size_max 0.4
_exptl_crystal_size_mid 0.17
_exptl_crystal_size_min 0.10
_refine_diff_density_max 0.823
_refine_diff_density_min -0.696
_refine_diff_density_rms 0.116
_refine_ls_extinction_method none
_refine_ls_goodness_of_fit_ref 0.989
_refine_ls_hydrogen_treatment mixed
_refine_ls_matrix_type full
_refine_ls_number_parameters 277
_refine_ls_number_reflns 4233
_refine_ls_number_restraints 0
_refine_ls_restrained_S_all 0.989
_refine_ls_R_factor_all 0.0234
_refine_ls_R_factor_gt 0.0211
_refine_ls_shift/su_max 0.001
_refine_ls_shift/su_mean 0.000
_refine_ls_structure_factor_coef Fsqd
_refine_ls_weighting_details 'calc w=1/[\s^2^(Fo^2^)+(0.0309P)^2^+4.0379P] where P=(Fo^2^+2Fc^2^)/3'
_refine_ls_weighting_scheme calc
_refine_ls_wR_factor_gt 0.0552
_refine_ls_wR_factor_ref 0.0565
_reflns_number_gt 4000
_reflns_number_total 4233
_reflns_threshold_expression >2sigma(I)
_cod_data_source_file b606420e.txt
_cod_data_source_block raj2
_cod_original_sg_symbol_H-M 'P 1 2(1)/c 1'
_cod_database_code 7007497

loop_
_symmetry_equiv_pos_as_xyz
'x, y, z'
'-x, y+1/2, -z+1/2'
'-x, -y, -z'
'x, -y-1/2, z-1/2'

loop_
_atom_site_label
_atom_site_type_symbol
_atom_site_fract_x
_atom_site_fract_y
_atom_site_fract_z
_atom_site_U_iso_or_equiv
_atom_site_adp_type
_atom_site_occupancy
_atom_site_calc_flag
_atom_site_refinement_flags
_atom_site_disorder_assembly
_atom_site_disorder_group
Eu Eu 0.249029(10) 0.315066(13) 0.117634(6) 0.00770(5) Uani 1 d . . .
O1 O 0.43910(16) 0.1995(2) 0.14699(10) 0.0138(4) Uani 1 d . . .
O2 O 0.56242(16) 0.0653(2) 0.21646(10) 0.0166(4) Uani 1 d . . .
O3 O 0.05384(16) 0.2163(2) 0.15426(10) 0.0134(4) Uani 1 d . . .
O4 O -0.06720(16) 0.1010(2) 0.23158(10) 0.0171(4) Uani 1 d . . .
O5 O 0.37405(16) 0.3567(2) 0.01626(10) 0.0125(4) Uani 1 d . . .
O6 O 0.4529(2) 0.2819(3) -0.08777(11) 0.0252(5) Uani 1 d . . .
O7 O 0.12574(16) 0.3369(2) 0.01464(10) 0.0116(3) Uani 1 d . . .
O8 O 0.02514(18) 0.2273(2) -0.07492(11) 0.0194(4) Uani 1 d . . .
OW1 O 0.11582(17) 0.5398(2) 0.12866(11) 0.0152(4) Uani 1 d . . .
OW2 O 0.38112(18) 0.5325(2) 0.14033(11) 0.0164(4) Uani 1 d . . .
OW3 O 0.24509(19) 0.3758(2) 0.24974(10) 0.0142(4) Uani 1 d . . .
N1 N 0.24238(18) 0.0467(3) 0.19406(11) 0.0112(4) Uani 1 d . . .
N2 N 0.25825(18) 0.0726(3) 0.03369(11) 0.0106(4) Uani 1 d . . .
N11 N 0.7507(2) 0.2159(3) 0.14548(13) 0.0141(4) Uani 1 d . . .
H11A H 0.6861 0.1722 0.1594 0.017 Uiso 1 calc R . .
H11B H 0.8175 0.1886 0.1637 0.017 Uiso 1 calc R . .
N12 N 0.84836(19) 0.3892(3) 0.07308(12) 0.0157(5) Uani 1 d . . .
H12A H 0.8473 0.4579 0.0399 0.019 Uiso 1 calc R . .
H12B H 0.9147 0.3611 0.0917 0.019 Uiso 1 calc R . .
N13 N 0.6429(2) 0.3669(3) 0.06799(13) 0.0165(5) Uani 1 d . . .
H13A H 0.5789 0.3224 0.0823 0.020 Uiso 1 calc R . .
H13B H 0.6395 0.4378 0.0358 0.020 Uiso 1 calc R . .
C1 C 0.4601(2) 0.1013(3) 0.19523(13) 0.0125(5) Uani 1 d . . .
C2 C 0.3552(2) 0.0269(3) 0.23338(14) 0.0134(5) Uani 1 d . . .
H2A H 0.3707 -0.0827 0.2394 0.016 Uiso 1 calc R . .
H2B H 0.3473 0.0723 0.2805 0.016 Uiso 1 calc R . .
C3 C 0.0349(2) 0.1275(3) 0.20682(14) 0.0124(5) Uani 1 d . . .
C4 C 0.1403(2) 0.0528(3) 0.24368(14) 0.0140(5) Uani 1 d . . .
H4A H 0.1615 0.1120 0.2858 0.017 Uiso 1 calc R . .
H4B H 0.1195 -0.0511 0.2587 0.017 Uiso 1 calc R . .
C5 C 0.2200(2) -0.0834(3) 0.14389(14) 0.0142(5) Uani 1 d . . .
H5A H 0.1358 -0.0875 0.1333 0.017 Uiso 1 calc R . .
H5B H 0.2414 -0.1796 0.1673 0.017 Uiso 1 calc R . .
C6 C 0.2878(2) -0.0711(3) 0.07438(14) 0.0136(5) Uani 1 d . . .
H6A H 0.3723 -0.0723 0.0845 0.016 Uiso 1 calc R . .
H6B H 0.2699 -0.1605 0.0450 0.016 Uiso 1 calc R . .
C7 C 0.3449(3) 0.0954(3) -0.02518(16) 0.0201(6) Uani 1 d . . .
H7A H 0.3071 0.0664 -0.0698 0.024 Uiso 1 calc R . .
H7B H 0.4110 0.0254 -0.0177 0.024 Uiso 1 calc R . .
C8 C 0.3937(2) 0.2589(3) -0.03300(14) 0.0137(5) Uani 1 d . . .
C9 C 0.1381(2) 0.0626(3) 0.00205(14) 0.0129(5) Uani 1 d . . .
H9A H 0.0838 0.0205 0.0371 0.016 Uiso 1 calc R . .
H9B H 0.1399 -0.0075 -0.0384 0.016 Uiso 1 calc R . .
C10 C 0.0927(2) 0.2209(3) -0.02269(13) 0.0118(5) Uani 1 d . . .
C11 C 0.7471(2) 0.3261(3) 0.09568(14) 0.0115(5) Uani 1 d . . .
HW31 H 0.302(4) 0.399(6) 0.266(2) 0.040(13) Uiso 1 d . . .
HW32 H 0.197(5) 0.429(7) 0.265(3) 0.066(17) Uiso 1 d . . .
HW21 H 0.423(4) 0.582(6) 0.121(3) 0.053(15) Uiso 1 d . . .
HW22 H 0.397(3) 0.549(5) 0.181(2) 0.027(10) Uiso 1 d . . .
HW11 H 0.078(4) 0.597(5) 0.103(2) 0.029(10) Uiso 1 d . . .
HW12 H 0.104(3) 0.569(4) 0.166(2) 0.017(9) Uiso 1 d . . .

loop_
_atom_site_aniso_label
_atom_site_aniso_U_11
_atom_site_aniso_U_22
_atom_site_aniso_U_33
_atom_site_aniso_U_23
_atom_site_aniso_U_13
_atom_site_aniso_U_12
Eu 0.00666(7) 0.00914(7) 0.00729(7) 0.00094(4) -0.00059(4) -0.00071(4)
O1 0.0083(8) 0.0178(10) 0.0154(9) 0.0058(7) 0.0007(7) -0.0006(7)
O2 0.0085(8) 0.0249(10) 0.0165(9) 0.0070(8) -0.0006(7) 0.0015(8)
O3 0.0107(8) 0.0160(9) 0.0134(9) 0.0058(7) -0.0010(7) -0.0011(7)
O4 0.0091(8) 0.0252(11) 0.0169(9) 0.0073(8) -0.0001(7) -0.0018(8)
O5 0.0121(8) 0.0147(9) 0.0108(8) 0.0009(7) 0.0004(7) -0.0024(7)
O6 0.0324(12) 0.0234(11) 0.0198(10) -0.0045(8) 0.0154(9) -0.0106(10)
O7 0.0122(8) 0.0113(8) 0.0113(8) 0.0006(6) -0.0021(7) 0.0006(7)
O8 0.0220(10) 0.0163(9) 0.0199(10) 0.0006(8) -0.0127(8) 0.0000(8)
OW1 0.0179(9) 0.0172(10) 0.0105(9) -0.0018(8) -0.0006(7) 0.0064(8)
OW2 0.0182(10) 0.0191(10) 0.0121(9) -0.0005(8) -0.0012(8) -0.0090(8)
OW3 0.0129(9) 0.0165(10) 0.0131(9) -0.0025(7) -0.0005(8) -0.0007(8)
N1 0.0073(9) 0.0134(10) 0.0129(10) 0.0017(8) -0.0015(8) -0.0018(8)
N2 0.0092(9) 0.0111(10) 0.0114(9) 0.0000(8) 0.0010(8) 0.0001(8)
N11 0.0091(10) 0.0168(10) 0.0164(10) 0.0048(9) -0.0001(8) -0.0006(9)
N12 0.0108(10) 0.0175(11) 0.0189(11) 0.0056(9) -0.0006(8) -0.0009(9)
N13 0.0116(10) 0.0199(12) 0.0179(11) 0.0065(9) -0.0013(9) 0.0002(9)
C1 0.0112(11) 0.0161(12) 0.0102(11) 0.0002(9) -0.0018(9) -0.0001(9)
C2 0.0098(11) 0.0176(13) 0.0129(12) 0.0058(9) -0.0027(9) -0.0002(10)
C3 0.0104(11) 0.0144(12) 0.0125(11) 0.0012(9) 0.0007(9) -0.0015(10)
C4 0.0097(11) 0.0184(13) 0.0140(12) 0.0074(10) 0.0001(9) -0.0020(10)
C5 0.0158(12) 0.0120(12) 0.0149(12) 0.0040(9) -0.0028(10) -0.0025(10)
C6 0.0123(11) 0.0115(12) 0.0170(12) 0.0011(10) -0.0026(9) 0.0029(10)
C7 0.0186(13) 0.0163(14) 0.0255(15) -0.0023(11) 0.0132(11) -0.0010(11)
C8 0.0102(11) 0.0162(13) 0.0146(12) 0.0006(10) -0.0013(9) -0.0013(10)
C9 0.0123(11) 0.0126(12) 0.0139(11) -0.0005(9) -0.0058(9) 0.0004(10)
C10 0.0105(11) 0.0131(11) 0.0118(11) 0.0019(9) 0.0003(9) 0.0002(10)
C11 0.0120(11) 0.0111(12) 0.0113(11) -0.0034(9) 0.0018(9) 0.0005(9)

loop_
_atom_type_symbol
_atom_type_description
_atom_type_scat_dispersion_real
_atom_type_scat_dispersion_imag
_atom_type_scat_source
C C 0.0033 0.0016 'International Tables Vol C Tables 4.2.6.8 and 6.1.1.4'
H H 0.0000 0.0000 'International Tables Vol C Tables 4.2.6.8 and 6.1.1.4'
N N 0.0061 0.0033 'International Tables Vol C Tables 4.2.6.8 and 6.1.1.4'
O O 0.0106 0.0060 'International Tables Vol C Tables 4.2.6.8 and 6.1.1.4'
Eu Eu -0.1578 3.6682 'International Tables Vol C Tables 4.2.6.8 and 6.1.1.4'

loop_
_geom_angle_atom_site_label_1
_geom_angle_atom_site_label_2
_geom_angle_atom_site_label_3
_geom_angle
_geom_angle_site_symmetry_1
_geom_angle_site_symmetry_3
_geom_angle_publ_flag
O7 Eu O5 71.92(7) . . no
O7 Eu OW2 115.83(7) . . no
O5 Eu OW2 70.23(7) . . no
O7 Eu O1 136.87(7) . . no
O5 Eu O1 73.79(7) . . no
OW2 Eu O1 74.88(7) . . no
O7 Eu O3 74.46(7) . . no
O5 Eu O3 143.30(7) . . no
OW2 Eu O3 140.05(7) . . no
O1 Eu O3 125.74(7) . . no
O7 Eu OW1 69.55(7) . . no
O5 Eu OW1 107.89(7) . . no
OW2 Eu OW1 75.45(8) . . no
O1 Eu OW1 147.52(7) . . no
O3 Eu OW1 72.84(7) . . no
O7 Eu OW3 139.82(7) . . no
O5 Eu OW3 139.08(7) . . no
OW2 Eu OW3 71.36(7) . . no
O1 Eu OW3 83.14(8) . . no
O3 Eu OW3 77.44(7) . . no
OW1 Eu OW3 75.10(7) . . no
O7 Eu N2 66.55(7) . . no
O5 Eu N2 67.74(7) . . no
OW2 Eu N2 134.21(7) . . no
O1 Eu N2 76.75(7) . . no
O3 Eu N2 85.73(7) . . no
OW1 Eu N2 134.85(7) . . no
OW3 Eu N2 138.84(7) . . no
O7 Eu N1 118.40(6) . . no
O5 Eu N1 124.11(7) . . no
OW2 Eu N1 125.63(7) . . no
O1 Eu N1 63.61(6) . . no
O3 Eu N1 62.16(6) . . no
OW1 Eu N1 127.58(7) . . no
OW3 Eu N1 70.31(7) . . no
N2 Eu N1 68.60(8) . . no
O7 Eu C10 19.10(7) . . no
O5 Eu C10 73.56(7) . . no
OW2 Eu C10 131.47(7) . . no
O1 Eu C10 123.70(7) . . no
O3 Eu C10 69.85(7) . . no
OW1 Eu C10 86.33(7) . . no
OW3 Eu C10 145.97(7) . . no
N2 Eu C10 48.70(7) . . no
N1 Eu C10 101.23(7) . . no
C1 O1 Eu 127.18(16) . . no
C3 O3 Eu 125.40(16) . . no
C8 O5 Eu 125.39(17) . . no
C10 O7 Eu 123.31(17) . . no
C2 N1 C5 111.8(2) . . no
C2 N1 C4 111.1(2) . . no
C5 N1 C4 106.9(2) . . no
C2 N1 Eu 109.63(15) . . no
C5 N1 Eu 108.50(15) . . no
C4 N1 Eu 108.73(15) . . no
C9 N2 C6 111.0(2) . . no
C9 N2 C7 108.2(2) . . no
C6 N2 C7 110.0(2) . . no
C9 N2 Eu 104.45(15) . . no
C6 N2 Eu 111.60(15) . . no
C7 N2 Eu 111.38(16) . . no
O2 C1 O1 124.3(2) . . no
O2 C1 C2 117.3(2) . . no
O1 C1 C2 118.3(2) . . no
N1 C2 C1 112.6(2) . . no
O3 C3 O4 123.4(2) . . no
O3 C3 C4 118.6(2) . . no
O4 C3 C4 118.0(2) . . no
N1 C4 C3 109.8(2) . . no
N1 C5 C6 113.8(2) . . no
N2 C6 C5 112.6(2) . . no
N2 C7 C8 115.6(2) . . no
O6 C8 O5 126.0(3) . . no
O6 C8 C7 115.0(2) . . no
O5 C8 C7 118.9(2) . . no
N2 C9 C10 112.0(2) . . no
O8 C10 O7 125.0(3) . . no
O8 C10 C9 118.9(2) . . no
O7 C10 C9 116.1(2) . . no
O8 C10 Eu 162.5(2) . . no
O7 C10 Eu 37.59(12) . . no
C9 C10 Eu 78.47(14) . . no
N13 C11 N11 119.2(2) . . no
N13 C11 N12 121.5(2) . . no
N11 C11 N12 119.2(3) . . no

loop_
_geom_bond_atom_site_label_1
_geom_bond_atom_site_label_2
_geom_bond_distance
_geom_bond_site_symmetry_2
_geom_bond_publ_flag
Eu O7 2.383(2) . yes
Eu O5 2.392(2) . yes
Eu OW2 2.435(2) . yes
Eu O1 2.426(2) . yes
Eu O3 2.458(2) . yes
Eu OW1 2.464(2) . yes
Eu OW3 2.528(2) . yes
Eu N2 2.622(2) . yes
Eu N1 2.727(2) . yes
Eu C10 3.264(3) . no
O1 C1 1.262(3) . no
O2 C1 1.258(3) . no
O3 C3 1.266(3) . no
O4 C3 1.262(3) . no
O5 C8 1.271(3) . no
O6 C8 1.240(3) . no
O7 C10 1.278(3) . no
O8 C10 1.240(3) . no
N1 C2 1.478(3) . no
N1 C5 1.487(3) . no
N1 C4 1.480(3) . no
N2 C9 1.479(3) . no
N2 C6 1.495(3) . no
N2 C7 1.487(3) . no
N11 C11 1.333(3) . no
N12 C11 1.335(3) . no
N13 C11 1.331(4) . no
C1 C2 1.525(3) . no
C3 C4 1.517(4) . no
C5 C6 1.514(4) . no
C7 C8 1.524(4) . no
C9 C10 1.532(4) . no
